data_9012069
loop_
_publ_author_name
'Siegrist, T.'
'Cava, R. J.'
'Krajewski, J. J.'

_publ_section_title
;
 Reduced alkaline earth tantalates
;
_journal_name_full 'Materials Research Bulletin'
_journal_page_first 881
_journal_page_last 887
_journal_paper_doi 10.1016/S0025-5408(97)00066-4
_journal_volume 32
_journal_year 1997
_chemical_formula_structural Sr2.83Ta5O15
_chemical_formula_sum 'O15 Sr2.83 Ta5'
_space_group_IT_number 127
_symmetry_space_group_name_Hall '-P 4 2ab'
_symmetry_space_group_name_H-M 'P 4/m b m'
_cell_angle_alpha 90
_cell_angle_beta 90
_cell_angle_gamma 90
_cell_length_a 12.282
_cell_length_b 12.282
_cell_length_c 3.864
_cell_formula_units_Z 2
_cell_volume 582.875
_database_code_amcsd 0014380
_exptl_crystal_density_diffrn 7.935
_cod_original_formula_sum 'Sr2.83 Ta5 O15'
_cod_database_code 9012069
_amcsd_formula_title Sr2.83Ta5O15

loop_
_space_group_symop_operation_xyz
x,y,z
1/2-y,1/2-x,z
1/2+y,1/2+x,-z
y,-x,-z
-y,x,z
1/2+x,1/2-y,z
1/2-x,1/2+y,-z
x,y,-z
-x,-y,z
1/2+y,1/2+x,z
1/2-y,1/2-x,-z
-y,x,-z
y,-x,z
1/2-x,1/2+y,z
1/2+x,1/2-y,-z
-x,-y,-z

loop_
_atom_site_label
_atom_site_fract_x
_atom_site_fract_y
_atom_site_fract_z
_atom_site_occupancy
_atom_site_U_iso_or_equiv
Sr1 0.00000 0.00000 0.00000 0.83000 0.04179
Sr2 0.17440 0.67440 0.00000 1.00000 0.07346
Ta1 0.00000 0.50000 0.50000 1.00000 0.01976
Ta2 0.07659 0.21119 0.50000 1.00000 0.01950
O1 0.00000 0.50000 0.00000 1.00000 0.12665
O2 0.27600 0.77600 0.50000 1.00000 0.03420
O3 0.07800 0.20800 0.00000 1.00000 0.05319
O4 0.33800 0.01100 0.50000 1.00000 0.03166
O5 0.14000 0.06600 0.50000 1.00000 0.04433

loop_
_cod_related_entry_id
_cod_related_entry_database
_cod_related_entry_code
1 AMCSD 0014380
